data_7059605
loop_
_publ_author_name
'Yang, Rui'
'Dong, Zhen'
'Ye, Zhiwen'

_publ_section_title
;
 Exploration of low-melting energetic compounds: influence of substituents
 on melting points
;
_journal_issue 32
_journal_name_full 'New Journal of Chemistry'
_journal_page_first 13576
_journal_page_last 13583
_journal_paper_doi 10.1039/D0NJ01166E
_journal_volume 44
_journal_year 2020
_chemical_formula_moiety 'C3 H4 N6 O5, C H4 O'
_chemical_formula_sum 'C4 H8 N6 O6'
_chemical_formula_weight 236.16
_space_group_crystal_system monoclinic
_space_group_IT_number 14
_space_group_name_Hall '-P 2yn'
_space_group_name_H-M_alt 'P 1 21/n 1'
_atom_sites_solution_hydrogens geom
_atom_sites_solution_primary dual
_audit_block_doi 10.5517/ccdc.csd.cc24l30w
_audit_creation_date 2019-11-20
_audit_creation_method
;
Olex2 1.2
(compiled 2018.05.29 svn.r3508 for OlexSys, GUI svn.r5506)
;
_audit_update_record
;
2020-02-12 deposited with the CCDC.	2020-05-11 downloaded from the CCDC.
;
_cell_angle_alpha 90
_cell_angle_beta 95.064(8)
_cell_angle_gamma 90
_cell_formula_units_Z 4
_cell_length_a 8.598(2)
_cell_length_b 7.585(2)
_cell_length_c 14.530(4)
_cell_measurement_reflns_used 2000
_cell_measurement_temperature 150(2)
_cell_measurement_theta_max 26.30
_cell_measurement_theta_min 2.81
_cell_volume 943.9(4)
_computing_cell_refinement 'SAINT v8.37A (Bruker, 2015)'
_computing_data_reduction 'SAINT v8.37A (Bruker, 2015)'
_computing_molecular_graphics 'Olex2 (Dolomanov et al., 2009)'
_computing_publication_material 'Olex2 (Dolomanov et al., 2009)'
_computing_structure_refinement 'ShelXL (Sheldrick, 2015)'
_computing_structure_solution 'ShelXT (Sheldrick, 2015)'
_diffrn_ambient_temperature 150.03
_diffrn_measured_fraction_theta_full 0.978
_diffrn_measured_fraction_theta_max 0.978
_diffrn_measurement_device_type 'Bruker APEX-II CCD'
_diffrn_measurement_method '\f and \w scans'
_diffrn_radiation_type MoK\a
_diffrn_radiation_wavelength 0.71073
_diffrn_reflns_av_R_equivalents 0.0942
_diffrn_reflns_av_unetI/netI 0.0560
_diffrn_reflns_Laue_measured_fraction_full 0.978
_diffrn_reflns_Laue_measured_fraction_max 0.978
_diffrn_reflns_limit_h_max 10
_diffrn_reflns_limit_h_min -10
_diffrn_reflns_limit_k_max 9
_diffrn_reflns_limit_k_min -9
_diffrn_reflns_limit_l_max 17
_diffrn_reflns_limit_l_min -17
_diffrn_reflns_number 10151
_diffrn_reflns_point_group_measured_fraction_full 0.978
_diffrn_reflns_point_group_measured_fraction_max 0.978
_diffrn_reflns_theta_full 25.242
_diffrn_reflns_theta_max 25.343
_diffrn_reflns_theta_min 2.654
_diffrn_standards_number 0
_exptl_absorpt_coefficient_mu 0.154
_exptl_absorpt_correction_T_max 0.7454
_exptl_absorpt_correction_T_min 0.6840
_exptl_absorpt_correction_type multi-scan
_exptl_absorpt_process_details
;
SADABS-2016/2 (Bruker,2016/2) was used for absorption correction.
wR2(int) was 0.0824 before and 0.0674 after correction.
The Ratio of minimum to maximum transmission is 0.9176.
The \l/2 correction factor is Not present.
;
_exptl_crystal_colour colourless
_exptl_crystal_colour_primary colourless
_exptl_crystal_density_diffrn 1.662
_exptl_crystal_description block
_exptl_crystal_F_000 488
_exptl_crystal_size_max 0.2
_exptl_crystal_size_mid 0.15
_exptl_crystal_size_min 0.1
_refine_diff_density_max 0.293
_refine_diff_density_min -0.351
_refine_diff_density_rms 0.083
_refine_ls_extinction_method none
_refine_ls_goodness_of_fit_ref 1.075
_refine_ls_hydrogen_treatment constr
_refine_ls_matrix_type full
_refine_ls_number_parameters 147
_refine_ls_number_reflns 1691
_refine_ls_number_restraints 0
_refine_ls_restrained_S_all 1.075
_refine_ls_R_factor_all 0.1059
_refine_ls_R_factor_gt 0.0639
_refine_ls_shift/su_max 0.000
_refine_ls_shift/su_mean 0.000
_refine_ls_structure_factor_coef Fsqd
_refine_ls_weighting_details 'w=1/[\s^2^(Fo^2^)+(0.0314P)^2^+2.4903P] where P=(Fo^2^+2Fc^2^)/3'
_refine_ls_weighting_scheme calc
_refine_ls_wR_factor_gt 0.1162
_refine_ls_wR_factor_ref 0.1358
_reflns_Friedel_coverage 0.000
_reflns_number_gt 1182
_reflns_number_total 1691
_reflns_threshold_expression 'I > 2\s(I)'
_cod_data_source_file d0nj01166e2.cif
_cod_data_source_block mo_1118_2_0m
_cod_depositor_comments
;Adding full bibliography for 7059603--7059606.cif.

 Adding full bibliography for 7059603--7059606.cif.
;
_cod_original_cell_volume 944.0(4)
_cod_database_code 7059605
_shelx_shelxl_version_number 2018/3
_shelx_space_group_comment
;
The symmetry employed for this shelxl refinement is uniquely defined
by the following loop, which should always be used as a source of
symmetry information in preference to the above space-group names.
They are only intended as comments.
;
_shelx_estimated_absorpt_t_max 0.985
_shelx_estimated_absorpt_t_min 0.970
_olex2_refinement_description
;
1. Fixed Uiso
 At 1.2 times of:
  All C(H,H) groups, All N(H) groups
 At 1.5 times of:
  All C(H,H,H) groups, All O(H) groups
2.a Secondary CH2 refined with riding coordinates:
 C1(H1A,H1B)
2.b Aromatic/amide H refined with riding coordinates:
 N2(H2), N4(H4)
2.c Idealised Me refined as rotating group:
 C4(H4A,H4B,H4C)
2.d Idealised tetrahedral OH refined as rotating group:
 O6(H6)
;
_olex2_submission_special_instructions 'No special instructions were received'

loop_
_space_group_symop_operation_xyz
'x, y, z'
'-x+1/2, y+1/2, -z+1/2'
'-x, -y, -z'
'x-1/2, -y-1/2, z-1/2'

loop_
_atom_site_label
_atom_site_type_symbol
_atom_site_fract_x
_atom_site_fract_y
_atom_site_fract_z
_atom_site_U_iso_or_equiv
_atom_site_adp_type
_atom_site_occupancy
_atom_site_site_symmetry_order
_atom_site_calc_flag
_atom_site_refinement_flags_posn
_atom_site_refinement_flags_adp
_atom_site_refinement_flags_occupancy
_atom_site_disorder_assembly
_atom_site_disorder_group
O3 O 0.0217(3) 0.7526(3) 0.53835(17) 0.0234(6) Uani 1 1 d . . . . .
O4 O 0.6844(3) 0.6773(3) 0.32942(17) 0.0241(6) Uani 1 1 d . . . . .
O6 O 0.5225(3) 0.3594(3) 0.28419(17) 0.0277(7) Uani 1 1 d . . . . .
H6 H 0.586271 0.394996 0.247723 0.042 Uiso 1 1 calc GR . . . .
O5 O 0.7663(3) 0.9510(3) 0.34092(18) 0.0282(7) Uani 1 1 d . . . . .
O2 O -0.0605(3) 0.7290(4) 0.68031(18) 0.0333(7) Uani 1 1 d . . . . .
N2 N 0.3657(3) 0.7912(4) 0.5018(2) 0.0195(7) Uani 1 1 d . . . . .
H2 H 0.367159 0.887790 0.535385 0.023 Uiso 1 1 calc R . . . .
N4 N 0.4180(3) 0.5941(4) 0.4027(2) 0.0186(7) Uani 1 1 d . . . . .
H4 H 0.462221 0.538461 0.358706 0.022 Uiso 1 1 calc R . . . .
N6 N 0.6737(3) 0.8300(4) 0.3590(2) 0.0205(7) Uani 1 1 d . . . . .
N3 N 0.2962(3) 0.5277(4) 0.4485(2) 0.0201(7) Uani 1 1 d . . . . .
O1 O -0.1802(3) 0.9000(4) 0.5765(2) 0.0430(8) Uani 1 1 d . . . . .
N5 N 0.5637(3) 0.8795(4) 0.4132(2) 0.0210(7) Uani 1 1 d . . . . .
N1 N -0.0808(4) 0.7969(4) 0.6055(2) 0.0265(8) Uani 1 1 d . . . . .
C2 C 0.2681(4) 0.6500(5) 0.5081(2) 0.0186(8) Uani 1 1 d . . . . .
C3 C 0.4592(4) 0.7550(5) 0.4345(2) 0.0175(8) Uani 1 1 d . . . . .
C1 C 0.1481(4) 0.6398(5) 0.5756(2) 0.0205(8) Uani 1 1 d . . . . .
H1A H 0.111277 0.516978 0.581585 0.025 Uiso 1 1 calc R . . . .
H1B H 0.191082 0.682068 0.637083 0.025 Uiso 1 1 calc R . . . .
C4 C 0.4291(5) 0.2228(6) 0.2413(3) 0.0395(11) Uani 1 1 d . . . . .
H4A H 0.367089 0.269886 0.186985 0.059 Uiso 1 1 calc GR . . . .
H4B H 0.359031 0.176279 0.285155 0.059 Uiso 1 1 calc GR . . . .
H4C H 0.496578 0.127890 0.222204 0.059 Uiso 1 1 calc GR . . . .

loop_
_atom_site_aniso_label
_atom_site_aniso_U_11
_atom_site_aniso_U_22
_atom_site_aniso_U_33
_atom_site_aniso_U_23
_atom_site_aniso_U_13
_atom_site_aniso_U_12
O3 0.0168(12) 0.0294(15) 0.0248(14) 0.0038(12) 0.0062(11) 0.0052(11)
O4 0.0260(14) 0.0191(14) 0.0285(15) -0.0050(12) 0.0098(12) 0.0027(11)
O6 0.0280(15) 0.0288(16) 0.0284(15) -0.0107(13) 0.0139(12) -0.0067(12)
O5 0.0291(14) 0.0208(14) 0.0371(16) -0.0012(12) 0.0170(13) -0.0058(12)
O2 0.0286(15) 0.0486(19) 0.0232(16) -0.0005(14) 0.0064(12) 0.0055(14)
N2 0.0227(16) 0.0169(16) 0.0199(16) -0.0028(13) 0.0070(13) 0.0017(13)
N4 0.0184(15) 0.0180(16) 0.0200(16) -0.0025(13) 0.0047(13) 0.0004(13)
N6 0.0237(16) 0.0186(17) 0.0200(16) -0.0004(13) 0.0059(13) 0.0021(14)
N3 0.0196(15) 0.0200(16) 0.0213(16) -0.0008(14) 0.0044(13) -0.0025(14)
O1 0.0310(16) 0.0419(19) 0.057(2) 0.0118(16) 0.0104(15) 0.0186(15)
N5 0.0238(16) 0.0194(16) 0.0216(17) -0.0050(14) 0.0116(14) -0.0011(14)
N1 0.0203(17) 0.0271(19) 0.032(2) -0.0019(16) 0.0041(15) 0.0011(15)
C2 0.0164(18) 0.0172(19) 0.021(2) 0.0021(16) -0.0033(15) 0.0034(16)
C3 0.0181(17) 0.0150(19) 0.0194(19) 0.0015(15) 0.0026(15) 0.0046(15)
C1 0.0153(17) 0.024(2) 0.023(2) 0.0017(16) 0.0036(15) 0.0018(16)
C4 0.038(2) 0.037(3) 0.044(3) -0.015(2) 0.009(2) -0.014(2)

loop_
_atom_type_symbol
_atom_type_description
_atom_type_scat_dispersion_real
_atom_type_scat_dispersion_imag
_atom_type_scat_source
C C 0.0033 0.0016 'International Tables Vol C Tables 4.2.6.8 and 6.1.1.4'
H H 0.0000 0.0000 'International Tables Vol C Tables 4.2.6.8 and 6.1.1.4'
N N 0.0061 0.0033 'International Tables Vol C Tables 4.2.6.8 and 6.1.1.4'
O O 0.0106 0.0060 'International Tables Vol C Tables 4.2.6.8 and 6.1.1.4'

loop_
_geom_angle_atom_site_label_1
_geom_angle_atom_site_label_2
_geom_angle_atom_site_label_3
_geom_angle
_geom_angle_site_symmetry_1
_geom_angle_site_symmetry_3
_geom_angle_publ_flag
N1 O3 C1 112.1(2) . . ?
C3 N2 C2 107.3(3) . . ?
C3 N4 N3 110.7(3) . . ?
O4 N6 O5 122.8(3) . . ?
O4 N6 N5 122.9(3) . . ?
O5 N6 N5 114.3(3) . . ?
C2 N3 N4 104.6(3) . . ?
N6 N5 C3 117.1(3) . . ?
O2 N1 O3 118.2(3) . . ?
O2 N1 O1 129.5(3) . . ?
O1 N1 O3 112.3(3) . . ?
N2 C2 C1 123.4(3) . . ?
N3 C2 N2 111.1(3) . . ?
N3 C2 C1 125.5(3) . . ?
N2 C3 N5 118.2(3) . . ?
N4 C3 N2 106.2(3) . . ?
N4 C3 N5 135.6(3) . . ?
O3 C1 C2 105.3(3) . . ?

loop_
_geom_bond_atom_site_label_1
_geom_bond_atom_site_label_2
_geom_bond_distance
_geom_bond_site_symmetry_2
_geom_bond_publ_flag
O3 N1 1.412(4) . ?
O3 C1 1.450(4) . ?
O4 N6 1.242(4) . ?
O6 C4 1.421(5) . ?
O5 N6 1.258(4) . ?
O2 N1 1.202(4) . ?
N2 C2 1.369(4) . ?
N2 C3 1.347(4) . ?
N4 N3 1.384(4) . ?
N4 C3 1.342(4) . ?
N6 N5 1.338(4) . ?
N3 C2 1.306(4) . ?
O1 N1 1.207(4) . ?
N5 C3 1.358(4) . ?
C2 C1 1.487(5) . ?
